data_2017750
loop_
_publ_author_name
'Sakthivel, Chinniah'
'Jeyaraman, Ramasubbu'

_publ_section_title
;
 Forced twin-chair conformation in 7-benzoyl- and
 7-phenylacetyl-<i>r</i>-2,<i>c</i>-4,<i>t</i>-6,<i>t</i>-8-tetraphenyl-3-thia-7-azabicyclo[3.3.1]nonanes
 with 1,3-diaxial phenyl groups in the piperidine ring: single- and
 double-layered supramolecular sheets built from
 C---H&#x00B7;&#x00B7;&#x00B7;O and
 C---H&#x00B7;&#x00B7;&#x00B7;\p(arene) hydrogen bonds
;
_journal_coeditor_code GD3335
_journal_issue 8
_journal_name_full 'Acta Crystallographica Section C'
_journal_page_first o396
_journal_page_last o400
_journal_paper_doi 10.1107/S0108270110023115
_journal_volume 66
_journal_year 2010
_chemical_formula_iupac 'C39 H35 N O S'
_chemical_formula_moiety 'C39 H35 N O S'
_chemical_formula_sum 'C39 H35 N O S'
_chemical_formula_weight 565.75
_chemical_name_common
;
N-Phenylacetyl-<i>r</i>-2,<i>c</i>-4,<i>t</i>-6,<i>t</i>-8\
-tetraphenyl-3-thia-7-azabicyclo[3.3.1]nonane
;
_chemical_name_systematic
;
2-phenyl-1-(<i>r</i>-2,<i>c</i>-4,<i>t</i>-6,<i>t</i>-8-\
tetraphenyl-3-thia-7-azabicyclo[3.3.1]nonan-7-yl)ethanone
;
_space_group_IT_number 14
_symmetry_cell_setting monoclinic
_symmetry_space_group_name_Hall '-P 2ybc'
_symmetry_space_group_name_H-M 'P 1 21/c 1'
_atom_sites_solution_hydrogens geom
_atom_sites_solution_primary direct
_atom_sites_solution_secondary difmap
_cell_angle_alpha 90
_cell_angle_beta 93.2450(10)
_cell_angle_gamma 90
_cell_formula_units_Z 4
_cell_length_a 16.8724(7)
_cell_length_b 9.4863(3)
_cell_length_c 19.2376(8)
_cell_measurement_reflns_used 8894
_cell_measurement_temperature 293(2)
_cell_measurement_theta_max 25.2075
_cell_measurement_theta_min 2.379
_cell_volume 3074.2(2)
_computing_cell_refinement
;
APEX2 (Bruker, 2004) and SAINT (Bruker, 2004)
;
_computing_data_collection 'APEX2 (Bruker, 2004)'
_computing_data_reduction
;
SAINT (Bruker, 2004) and XPREP (Bruker, 2004)
;
_computing_molecular_graphics
;
ORTEP32 (Farrugia, 1997) and PLATON (Spek, 2009)
;
_computing_publication_material
;
PLATON (Spek, 2009) and  publCIF (Westrip, 2010)
;
_computing_structure_refinement 'SHELXL97 (Sheldrick, 2008)'
_computing_structure_solution 'SHELXS97 (Sheldrick, 2008)'
_diffrn_ambient_temperature 293(2)
_diffrn_measured_fraction_theta_full 1.000
_diffrn_measured_fraction_theta_max 1.000
_diffrn_measurement_device_type 'Bruker Kappa APEXII CCD area-detector'
_diffrn_measurement_method '\w and \f'
_diffrn_radiation_monochromator graphite
_diffrn_radiation_source 'fine-focus sealed tube'
_diffrn_radiation_type MoK\a
_diffrn_radiation_wavelength 0.71073
_diffrn_reflns_av_R_equivalents 0.0292
_diffrn_reflns_av_sigmaI/netI 0.0231
_diffrn_reflns_limit_h_max 20
_diffrn_reflns_limit_h_min -20
_diffrn_reflns_limit_k_max 11
_diffrn_reflns_limit_k_min -11
_diffrn_reflns_limit_l_max 23
_diffrn_reflns_limit_l_min -23
_diffrn_reflns_number 29474
_diffrn_reflns_reduction_process
;
;
_diffrn_reflns_theta_full 26.00
_diffrn_reflns_theta_max 26.00
_diffrn_reflns_theta_min 2.12
_diffrn_standards_decay_% 0
_diffrn_standards_interval_count 100
_diffrn_standards_interval_time 60
_diffrn_standards_number 1
_exptl_absorpt_coefficient_mu 0.137
_exptl_absorpt_correction_T_max 0.976
_exptl_absorpt_correction_T_min 0.968
_exptl_absorpt_correction_type multi-scan
_exptl_absorpt_process_details '[SADABS (Bruker, 2004; Blessing, 1995)]'
_exptl_crystal_colour colourless
_exptl_crystal_density_diffrn 1.222
_exptl_crystal_density_method 'not measured'
_exptl_crystal_description prism
_exptl_crystal_F_000 1200
_exptl_crystal_size_max 0.240
_exptl_crystal_size_mid 0.200
_exptl_crystal_size_min 0.180
_refine_diff_density_max 0.834
_refine_diff_density_min -0.202
_refine_ls_extinction_method none
_refine_ls_goodness_of_fit_ref 1.048
_refine_ls_hydrogen_treatment constr
_refine_ls_matrix_type full
_refine_ls_number_parameters 379
_refine_ls_number_reflns 6045
_refine_ls_number_restraints 0
_refine_ls_restrained_S_all 1.048
_refine_ls_R_factor_all 0.0642
_refine_ls_R_factor_gt 0.0435
_refine_ls_shift/su_max 0.001
_refine_ls_shift/su_mean 0.000
_refine_ls_structure_factor_coef Fsqd
_refine_ls_weighting_details 'calc w = 1/[\s^2^(Fo^2^)+(0.0542P)^2^+1.2416P] where P=(Fo^2^+2Fc^2^)/3'
_refine_ls_weighting_scheme calc
_refine_ls_wR_factor_gt 0.1119
_refine_ls_wR_factor_ref 0.1312
_reflns_number_gt 4500
_reflns_number_total 6045
_reflns_threshold_expression I>2\s(I)
_cod_data_source_file gd3335.cif
_cod_data_source_block II
_cod_original_sg_symbol_H-M 'P 21/c'
_cod_database_code 2017750
_cod_database_fobs_code 2017750

loop_
_symmetry_equiv_pos_site_id
_symmetry_equiv_pos_as_xyz
1 x,y,z
2 -x,1/2+y,1/2-z
3 -x,-y,-z
4 x,1/2-y,1/2+z

loop_
_atom_site_aniso_label
_atom_site_aniso_U_11
_atom_site_aniso_U_22
_atom_site_aniso_U_33
_atom_site_aniso_U_12
_atom_site_aniso_U_13
_atom_site_aniso_U_23
S3 0.0709(4) 0.0499(3) 0.0425(3) -0.0017(2) 0.0026(2) 0.0014(2)
O29 0.0637(9) 0.0831(11) 0.0404(8) 0.0234(8) 0.0039(6) -0.0136(7)
N7 0.0429(8) 0.0446(8) 0.0347(7) 0.0054(7) 0.0062(6) -0.0026(6)
C1 0.0499(11) 0.0507(11) 0.0369(9) 0.0067(9) 0.0099(8) -0.0040(8)
C2 0.0481(11) 0.0570(12) 0.0415(10) 0.0034(9) 0.0103(8) 0.0013(9)
C4 0.0438(10) 0.0551(11) 0.0466(11) 0.0063(9) 0.0045(8) 0.0007(9)
C5 0.0481(11) 0.0454(10) 0.0451(10) 0.0097(8) 0.0046(8) 0.0017(8)
C6 0.0477(10) 0.0488(10) 0.0360(9) 0.0054(8) 0.0039(8) 0.0002(8)
C8 0.0486(10) 0.0430(10) 0.0345(9) 0.0076(8) 0.0077(8) -0.0003(7)
C9 0.0508(11) 0.0532(11) 0.0470(11) 0.0112(9) 0.0094(9) -0.0041(9)
C10 0.0498(11) 0.0564(12) 0.0433(10) -0.0059(9) 0.0095(8) 0.0061(9)
C11 0.0876(17) 0.0639(14) 0.0502(12) 0.0111(12) 0.0095(12) 0.0049(11)
C12 0.102(2) 0.0657(15) 0.0690(16) 0.0167(14) 0.0006(14) 0.0092(12)
C13 0.0895(18) 0.0677(16) 0.0655(15) -0.0048(14) -0.0129(13) 0.0186(12)
C14 0.0917(18) 0.0816(17) 0.0431(12) -0.0132(14) 0.0022(12) 0.0105(11)
C15 0.0715(14) 0.0678(14) 0.0464(11) -0.0011(11) 0.0124(10) 0.0037(10)
C16 0.0427(10) 0.0512(11) 0.0456(10) -0.0042(8) 0.0011(8) 0.0038(8)
C17 0.0515(12) 0.0699(14) 0.0653(14) 0.0045(11) -0.0056(10) 0.0052(11)
C18 0.0689(15) 0.0906(19) 0.0634(15) -0.0093(14) -0.0191(12) 0.0180(14)
C19 0.0782(16) 0.0833(17) 0.0415(11) -0.0329(14) -0.0021(11) 0.0080(11)
C20 0.0767(16) 0.0695(15) 0.0520(13) -0.0127(12) 0.0180(12) -0.0057(11)
C21 0.0573(12) 0.0641(13) 0.0495(11) 0.0037(10) 0.0049(10) 0.0028(10)
C22 0.0577(12) 0.0551(12) 0.0354(9) -0.0011(9) -0.0008(9) 0.0044(8)
C23 0.0678(15) 0.0738(15) 0.0568(13) -0.0053(12) 0.0100(11) 0.0091(11)
C24 0.0776(17) 0.100(2) 0.0630(15) -0.0246(16) 0.0077(13) 0.0155(14)
C25 0.111(2) 0.0713(17) 0.0594(15) -0.0303(16) -0.0120(15) 0.0106(13)
C26 0.110(2) 0.0561(14) 0.0536(13) -0.0085(14) -0.0062(14) 0.0008(11)
C27 0.0810(16) 0.0535(12) 0.0476(12) 0.0012(11) 0.0020(11) 0.0019(9)
C28 0.0464(10) 0.0516(11) 0.0401(10) 0.0049(9) 0.0063(8) -0.0050(8)
C30 0.0526(11) 0.0607(12) 0.0448(11) 0.0124(10) 0.0070(9) -0.0012(9)
C31 0.0468(11) 0.0506(11) 0.0434(10) 0.0086(9) 0.0005(8) -0.0041(8)
C32 0.0730(16) 0.0497(12) 0.0963(19) 0.0069(11) 0.0260(14) 0.0024(12)
C33 0.0677(16) 0.0802(18) 0.113(2) 0.0010(14) 0.0314(15) 0.0196(16)
C34 0.0629(15) 0.097(2) 0.0802(17) 0.0298(15) 0.0235(13) 0.0116(15)
C35 0.0716(16) 0.0639(15) 0.0802(17) 0.0284(13) 0.0040(13) -0.0078(12)
C36 0.0559(12) 0.0501(11) 0.0645(13) 0.0070(10) -0.0020(10) -0.0025(10)
C37 0.0492(11) 0.0442(10) 0.0411(10) 0.0111(8) 0.0034(8) -0.0029(8)
C38 0.0546(12) 0.0604(12) 0.0438(10) 0.0117(10) 0.0046(9) -0.0058(9)
C39 0.0730(15) 0.0699(15) 0.0463(11) 0.0203(12) -0.0038(11) -0.0150(11)
C40 0.0849(17) 0.0531(13) 0.0679(15) 0.0045(12) -0.0160(13) -0.0157(11)
C41 0.0820(17) 0.0553(13) 0.0678(15) -0.0133(12) -0.0061(12) 0.0007(11)
C42 0.0693(14) 0.0532(12) 0.0454(11) -0.0037(10) -0.0009(10) -0.0004(9)

loop_
_atom_site_type_symbol
_atom_site_label
_atom_site_fract_x
_atom_site_fract_y
_atom_site_fract_z
_atom_site_U_iso_or_equiv
_atom_site_thermal_displace_type
_atom_site_calc_flag
_atom_site_refinement_flags
_atom_site_occupancy
S S3 0.89583(3) 0.97493(6) 0.58434(3) 0.0545(2) Uani . . 1.000
O O29 0.69118(9) 0.89333(17) 0.66310(7) 0.0624(5) Uani . . 1.000
N N7 0.74493(9) 0.77418(16) 0.57538(7) 0.0406(4) Uani . . 1.000
C C1 0.84872(11) 0.7641(2) 0.48802(9) 0.0456(6) Uani . . 1.000
C C2 0.89182(12) 0.9070(2) 0.49573(10) 0.0486(6) Uani . . 1.000
C C4 0.93113(12) 0.8170(2) 0.62982(10) 0.0484(6) Uani . . 1.000
C C5 0.88196(11) 0.6841(2) 0.60947(10) 0.0461(6) Uani . . 1.000
C C6 0.79485(11) 0.6926(2) 0.62746(9) 0.0441(6) Uani . . 1.000
C C8 0.75942(11) 0.77090(19) 0.50032(9) 0.0418(6) Uani . . 1.000
C C9 0.88949(12) 0.6505(2) 0.53268(10) 0.0501(6) Uani . . 1.000
C C10 0.85747(12) 1.0171(2) 0.44534(10) 0.0496(6) Uani . . 1.000
C C11 0.81835(15) 1.1365(2) 0.46602(12) 0.0670(8) Uani . . 1.000
C C12 0.78521(17) 1.2308(3) 0.41785(13) 0.0791(10) Uani . . 1.000
C C13 0.78934(16) 1.2065(3) 0.34857(13) 0.0749(9) Uani . . 1.000
C C14 0.82864(16) 1.0897(3) 0.32687(12) 0.0722(9) Uani . . 1.000
C C15 0.86323(14) 0.9959(3) 0.37470(11) 0.0616(8) Uani . . 1.000
C C16 0.93808(11) 0.8452(2) 0.70715(10) 0.0466(6) Uani . . 1.000
C C17 0.99827(13) 0.7783(3) 0.74648(12) 0.0626(8) Uani . . 1.000
C C18 1.00846(16) 0.7999(3) 0.81707(13) 0.0752(9) Uani . . 1.000
C C19 0.96014(15) 0.8903(3) 0.84986(11) 0.0679(9) Uani . . 1.000
C C20 0.89922(15) 0.9556(3) 0.81242(12) 0.0655(8) Uani . . 1.000
C C21 0.88784(13) 0.9327(2) 0.74139(11) 0.0569(7) Uani . . 1.000
C C22 0.75756(12) 0.5501(2) 0.64317(9) 0.0495(6) Uani . . 1.000
C C23 0.68564(14) 0.5494(3) 0.67535(12) 0.0659(8) Uani . . 1.000
C C24 0.64934(17) 0.4228(3) 0.69187(13) 0.0801(10) Uani . . 1.000
C C25 0.68465(19) 0.2964(3) 0.67800(13) 0.0812(10) Uani . . 1.000
C C26 0.75507(18) 0.2954(3) 0.64661(12) 0.0736(9) Uani . . 1.000
C C27 0.79070(15) 0.4207(2) 0.62895(11) 0.0608(8) Uani . . 1.000
C C28 0.69321(11) 0.8694(2) 0.60090(9) 0.0459(6) Uani . . 1.000
C C30 0.63500(12) 0.9420(2) 0.54938(10) 0.0525(7) Uani . . 1.000
C C31 0.55902(11) 0.9811(2) 0.58182(10) 0.0470(6) Uani . . 1.000
C C32 0.50801(15) 0.8789(2) 0.60316(14) 0.0722(9) Uani . . 1.000
C C33 0.43786(16) 0.9134(3) 0.63196(16) 0.0860(10) Uani . . 1.000
C C34 0.41812(16) 1.0507(3) 0.64054(14) 0.0793(10) Uani . . 1.000
C C35 0.46691(15) 1.1533(3) 0.61936(13) 0.0719(9) Uani . . 1.000
C C36 0.53730(13) 1.1190(2) 0.58962(11) 0.0570(7) Uani . . 1.000
C C37 0.71118(11) 0.6604(2) 0.45813(9) 0.0448(6) Uani . . 1.000
C C38 0.71698(12) 0.6558(2) 0.38627(10) 0.0529(7) Uani . . 1.000
C C39 0.67066(14) 0.5661(3) 0.34477(11) 0.0633(8) Uani . . 1.000
C C40 0.61678(16) 0.4796(2) 0.37417(13) 0.0694(9) Uani . . 1.000
C C41 0.61004(15) 0.4825(2) 0.44497(13) 0.0688(9) Uani . . 1.000
C C42 0.65671(13) 0.5725(2) 0.48663(11) 0.0561(7) Uani . . 1.000
H H1 0.85290 0.73480 0.43950 0.0550 Uiso calc R 1.000
H H2 0.94680 0.89100 0.48380 0.0580 Uiso calc R 1.000
H H4 0.98510 0.79970 0.61550 0.0580 Uiso calc R 1.000
H H5 0.90580 0.60520 0.63610 0.0550 Uiso calc R 1.000
H H6 0.79450 0.74660 0.67090 0.0530 Uiso calc R 1.000
H H8 0.74130 0.86240 0.48190 0.0500 Uiso calc R 1.000
H H9A 0.94510 0.64530 0.52270 0.0600 Uiso calc R 1.000
H H9B 0.86530 0.55970 0.52180 0.0600 Uiso calc R 1.000
H H11 0.81420 1.15380 0.51330 0.0800 Uiso calc R 1.000
H H12 0.75990 1.31130 0.43300 0.0950 Uiso calc R 1.000
H H13 0.76570 1.26860 0.31620 0.0900 Uiso calc R 1.000
H H14 0.83220 1.07310 0.27950 0.0870 Uiso calc R 1.000
H H15 0.89060 0.91800 0.35920 0.0740 Uiso calc R 1.000
H H17 1.03240 0.71760 0.72470 0.0750 Uiso calc R 1.000
H H18 1.04860 0.75250 0.84260 0.0900 Uiso calc R 1.000
H H19 0.96850 0.90760 0.89730 0.0810 Uiso calc R 1.000
H H20 0.86530 1.01550 0.83480 0.0790 Uiso calc R 1.000
H H21 0.84590 0.97690 0.71660 0.0680 Uiso calc R 1.000
H H23 0.66160 0.63430 0.68590 0.0790 Uiso calc R 1.000
H H24 0.60080 0.42400 0.71250 0.0960 Uiso calc R 1.000
H H25 0.66070 0.21210 0.68990 0.0970 Uiso calc R 1.000
H H26 0.77930 0.21010 0.63700 0.0880 Uiso calc R 1.000
H H27 0.83830 0.41780 0.60690 0.0730 Uiso calc R 1.000
H H30A 0.65940 1.02640 0.53190 0.0630 Uiso calc R 1.000
H H30B 0.62310 0.87960 0.51020 0.0630 Uiso calc R 1.000
H H32 0.52120 0.78440 0.59800 0.0870 Uiso calc R 1.000
H H33 0.40390 0.84270 0.64560 0.1030 Uiso calc R 1.000
H H34 0.37120 1.07410 0.66090 0.0950 Uiso calc R 1.000
H H35 0.45310 1.24740 0.62480 0.0860 Uiso calc R 1.000
H H36 0.57010 1.19040 0.57480 0.0680 Uiso calc R 1.000
H H38 0.75300 0.71470 0.36570 0.0630 Uiso calc R 1.000
H H39 0.67600 0.56430 0.29690 0.0760 Uiso calc R 1.000
H H40 0.58500 0.41950 0.34640 0.0830 Uiso calc R 1.000
H H41 0.57380 0.42350 0.46510 0.0830 Uiso calc R 1.000
H H42 0.65120 0.57360 0.53450 0.0670 Uiso calc R 1.000

loop_
_atom_type_symbol
_atom_type_description
_atom_type_scat_dispersion_real
_atom_type_scat_dispersion_imag
_atom_type_scat_source
S S 0.1246 0.1234 'International Tables Vol C Tables 4.2.6.8 and 6.1.1.4'
O O 0.0106 0.0060 'International Tables Vol C Tables 4.2.6.8 and 6.1.1.4'
N N 0.0061 0.0033 'International Tables Vol C Tables 4.2.6.8 and 6.1.1.4'
H H 0.0000 0.0000 'International Tables Vol C Tables 4.2.6.8 and 6.1.1.4'
C C 0.0033 0.0016 'International Tables Vol C Tables 4.2.6.8 and 6.1.1.4'

loop_
_geom_angle_atom_site_label_1
_geom_angle_atom_site_label_2
_geom_angle_atom_site_label_3
_geom_angle_site_symmetry_1
_geom_angle_site_symmetry_2
_geom_angle_site_symmetry_3
_geom_angle
_geom_angle_publ_flag
C2 C1 C8 . . . 114.13(15) no
C2 C1 C9 . . . 111.93(15) yes
C8 C1 C9 . . . 111.02(15) tes
S3 C2 C1 . . . 113.19(13) yes
S3 C2 C10 . . . 110.32(13) no
C1 C2 C10 . . . 112.50(16) no
S3 C4 C5 . . . 113.16(13) yes
S3 C4 C16 . . . 109.47(13) no
C5 C4 C16 . . . 113.85(16) no
C4 C5 C6 . . . 114.06(16) no
C4 C5 C9 . . . 110.05(15) yes
C6 C5 C9 . . . 111.35(15) yes
N7 C6 C5 . . . 112.89(15) yes
N7 C6 C22 . . . 111.67(15) no
C5 C6 C22 . . . 114.16(16) no
N7 C8 C1 . . . 111.61(14) yes
N7 C8 C37 . . . 114.82(15) no
C1 C8 C37 . . . 112.66(15) no
C1 C9 C5 . . . 109.89(15) yes
C2 C10 C11 . . . 123.51(18) no
C2 C10 C15 . . . 118.83(19) no
C11 C10 C15 . . . 117.6(2) no
C10 C11 C12 . . . 121.3(2) no
C11 C12 C13 . . . 120.4(3) no
C12 C13 C14 . . . 119.3(2) no
C13 C14 C15 . . . 120.7(2) no
C10 C15 C14 . . . 120.6(2) no
C4 C16 C17 . . . 118.08(18) no
C4 C16 C21 . . . 124.15(18) no
C17 C16 C21 . . . 117.77(19) no
C16 C17 C18 . . . 121.2(2) no
C17 C18 C19 . . . 120.4(2) no
C18 C19 C20 . . . 119.5(2) no
C19 C20 C21 . . . 120.4(2) no
C16 C21 C20 . . . 120.7(2) no
C6 C22 C23 . . . 118.08(19) no
C6 C22 C27 . . . 124.79(18) no
C23 C22 C27 . . . 117.1(2) no
C22 C23 C24 . . . 120.7(2) no
C23 C24 C25 . . . 120.5(3) no
C24 C25 C26 . . . 119.4(3) no
C25 C26 C27 . . . 120.3(3) no
C22 C27 C26 . . . 121.9(2) no
O29 C28 N7 . . . 121.95(17) yes
O29 C28 C30 . . . 120.14(17) yes
C2 S3 C4 . . . 98.79(9) yes
C6 N7 C8 . . . 121.86(14) yes
C6 N7 C28 . . . 116.77(14) yes
C8 N7 C28 . . . 120.61(14) yes
N7 C28 C30 . . . 117.87(15) no
C28 C30 C31 . . . 112.07(16) no
C30 C31 C32 . . . 120.86(18) no
C30 C31 C36 . . . 121.40(18) no
C32 C31 C36 . . . 117.72(19) no
C31 C32 C33 . . . 121.4(2) no
C32 C33 C34 . . . 120.0(2) no
C33 C34 C35 . . . 119.8(3) no
C34 C35 C36 . . . 120.4(2) no
C31 C36 C35 . . . 120.7(2) no
C8 C37 C38 . . . 118.86(16) no
C8 C37 C42 . . . 123.36(16) no
C38 C37 C42 . . . 117.53(18) no
C37 C38 C39 . . . 121.66(19) no
C38 C39 C40 . . . 119.9(2) no
C39 C40 C41 . . . 119.4(2) no
C40 C41 C42 . . . 120.6(2) no
C37 C42 C41 . . . 120.9(2) no
C2 C1 H1 . . . 106.00 no
C8 C1 H1 . . . 106.00 no
C9 C1 H1 . . . 106.00 no
S3 C2 H2 . . . 107.00 no
C1 C2 H2 . . . 107.00 no
C10 C2 H2 . . . 107.00 no
S3 C4 H4 . . . 107.00 no
C5 C4 H4 . . . 107.00 no
C16 C4 H4 . . . 107.00 no
C4 C5 H5 . . . 107.00 no
C6 C5 H5 . . . 107.00 no
C9 C5 H5 . . . 107.00 no
N7 C6 H6 . . . 106.00 no
C5 C6 H6 . . . 106.00 no
C22 C6 H6 . . . 106.00 no
N7 C8 H8 . . . 106.00 no
C1 C8 H8 . . . 106.00 no
C37 C8 H8 . . . 106.00 no
C1 C9 H9A . . . 110.00 no
C1 C9 H9B . . . 110.00 no
C5 C9 H9A . . . 110.00 no
C5 C9 H9B . . . 110.00 no
H9A C9 H9B . . . 108.00 no
C10 C11 H11 . . . 119.00 no
C12 C11 H11 . . . 119.00 no
C11 C12 H12 . . . 120.00 no
C13 C12 H12 . . . 120.00 no
C12 C13 H13 . . . 120.00 no
C14 C13 H13 . . . 120.00 no
C13 C14 H14 . . . 120.00 no
C15 C14 H14 . . . 120.00 no
C10 C15 H15 . . . 120.00 no
C14 C15 H15 . . . 120.00 no
C16 C17 H17 . . . 119.00 no
C18 C17 H17 . . . 119.00 no
C17 C18 H18 . . . 120.00 no
C19 C18 H18 . . . 120.00 no
C18 C19 H19 . . . 120.00 no
C20 C19 H19 . . . 120.00 no
C19 C20 H20 . . . 120.00 no
C21 C20 H20 . . . 120.00 no
C16 C21 H21 . . . 120.00 no
C20 C21 H21 . . . 120.00 no
C22 C23 H23 . . . 120.00 no
C24 C23 H23 . . . 120.00 no
C23 C24 H24 . . . 120.00 no
C25 C24 H24 . . . 120.00 no
C24 C25 H25 . . . 120.00 no
C26 C25 H25 . . . 120.00 no
C25 C26 H26 . . . 120.00 no
C27 C26 H26 . . . 120.00 no
C22 C27 H27 . . . 119.00 no
C26 C27 H27 . . . 119.00 no
C28 C30 H30A . . . 109.00 no
C28 C30 H30B . . . 109.00 no
C31 C30 H30A . . . 109.00 no
C31 C30 H30B . . . 109.00 no
H30A C30 H30B . . . 108.00 no
C31 C32 H32 . . . 119.00 no
C33 C32 H32 . . . 119.00 no
C32 C33 H33 . . . 120.00 no
C34 C33 H33 . . . 120.00 no
C33 C34 H34 . . . 120.00 no
C35 C34 H34 . . . 120.00 no
C34 C35 H35 . . . 120.00 no
C36 C35 H35 . . . 120.00 no
C31 C36 H36 . . . 120.00 no
C35 C36 H36 . . . 120.00 no
C37 C38 H38 . . . 119.00 no
C39 C38 H38 . . . 119.00 no
C38 C39 H39 . . . 120.00 no
C40 C39 H39 . . . 120.00 no
C39 C40 H40 . . . 120.00 no
C41 C40 H40 . . . 120.00 no
C40 C41 H41 . . . 120.00 no
C42 C41 H41 . . . 120.00 no
C37 C42 H42 . . . 120.00 no
C41 C42 H42 . . . 120.00 no

loop_
_geom_bond_atom_site_label_1
_geom_bond_atom_site_label_2
_geom_bond_site_symmetry_1
_geom_bond_site_symmetry_2
_geom_bond_distance
_geom_bond_publ_flag
S3 C2 . . 1.820(2) yes
S3 C4 . . 1.818(2) yes
O29 C28 . . 1.220(2) yes
N7 C6 . . 1.489(2) yes
N7 C8 . . 1.478(2) yes
N7 C28 . . 1.366(2) yes
C1 C2 . . 1.542(3) no
C1 C8 . . 1.540(3) no
C1 C9 . . 1.519(3) no
C2 C10 . . 1.518(3) no
C4 C5 . . 1.547(3) no
C4 C16 . . 1.510(3) no
C5 C6 . . 1.531(3) no
C5 C9 . . 1.524(3) no
C6 C22 . . 1.528(3) no
C8 C37 . . 1.531(3) no
C10 C11 . . 1.381(3) no
C10 C15 . . 1.383(3) no
C11 C12 . . 1.383(3) no
C12 C13 . . 1.358(4) no
C13 C14 . . 1.369(4) no
C14 C15 . . 1.385(4) no
C16 C17 . . 1.386(3) no
C16 C21 . . 1.380(3) no
C17 C18 . . 1.375(3) no
C18 C19 . . 1.362(4) no
C19 C20 . . 1.369(4) no
C20 C21 . . 1.386(3) no
C22 C23 . . 1.393(3) no
C22 C27 . . 1.383(3) no
C23 C24 . . 1.393(4) no
C24 C25 . . 1.372(4) no
C25 C26 . . 1.363(4) no
C26 C27 . . 1.383(4) no
C28 C30 . . 1.520(3) no
C30 C31 . . 1.504(3) no
C31 C32 . . 1.375(3) no
C31 C36 . . 1.369(3) no
C32 C33 . . 1.375(4) no
C33 C34 . . 1.357(4) no
C34 C35 . . 1.352(4) no
C35 C36 . . 1.386(3) no
C37 C38 . . 1.392(3) no
C37 C42 . . 1.378(3) no
C38 C39 . . 1.379(3) no
C39 C40 . . 1.370(3) no
C40 C41 . . 1.373(4) no
C41 C42 . . 1.386(3) no
C1 H1 . . 0.9800 no
C2 H2 . . 0.9800 no
C4 H4 . . 0.9800 no
C5 H5 . . 0.9800 no
C6 H6 . . 0.9800 no
C8 H8 . . 0.9800 no
C9 H9A . . 0.9700 no
C9 H9B . . 0.9700 no
C11 H11 . . 0.9300 no
C12 H12 . . 0.9300 no
C13 H13 . . 0.9300 no
C14 H14 . . 0.9300 no
C15 H15 . . 0.9300 no
C17 H17 . . 0.9300 no
C18 H18 . . 0.9300 no
C19 H19 . . 0.9300 no
C20 H20 . . 0.9300 no
C21 H21 . . 0.9300 no
C23 H23 . . 0.9300 no
C24 H24 . . 0.9300 no
C25 H25 . . 0.9300 no
C26 H26 . . 0.9300 no
C27 H27 . . 0.9300 no
C30 H30A . . 0.9700 no
C30 H30B . . 0.9700 no
C32 H32 . . 0.9300 no
C33 H33 . . 0.9300 no
C34 H34 . . 0.9300 no
C35 H35 . . 0.9300 no
C36 H36 . . 0.9300 no
C38 H38 . . 0.9300 no
C39 H39 . . 0.9300 no
C40 H40 . . 0.9300 no
C41 H41 . . 0.9300 no
C42 H42 . . 0.9300 no

loop_
_geom_hbond_atom_site_label_D
_geom_hbond_atom_site_label_H
_geom_hbond_atom_site_label_A
_geom_hbond_site_symmetry_A
_geom_hbond_distance_DH
_geom_hbond_distance_HA
_geom_hbond_distance_DA
_geom_hbond_angle_DHA
_geom_hbond_publ_flag
C12 H12 Cg1 1_565 0.9300 2.9500 3.811(3) 155.00 yes
C14 H14 Cg2 4_564 0.9300 2.8800 3.593(3) 135.00 yes
C35 H35 Cg1 3_676 0.9300 2.7100 3.473(3) 140.00 yes

loop_
_geom_torsion_atom_site_label_1
_geom_torsion_atom_site_label_2
_geom_torsion_atom_site_label_3
_geom_torsion_atom_site_label_4
_geom_torsion_site_symmetry_1
_geom_torsion_site_symmetry_2
_geom_torsion_site_symmetry_3
_geom_torsion_site_symmetry_4
_geom_torsion
_geom_torsion_publ_flag
C4 S3 C2 C1 . . . . 48.78(15) no
C4 S3 C2 C10 . . . . 175.84(14) no
C2 S3 C4 C5 . . . . -50.62(15) no
C2 S3 C4 C16 . . . . -178.77(14) no
C8 N7 C6 C5 . . . . 35.0(2) no
C8 N7 C6 C22 . . . . -95.26(19) no
C28 N7 C6 C5 . . . . -135.00(17) no
C28 N7 C6 C22 . . . . 94.77(19) no
C6 N7 C8 C1 . . . . -36.6(2) no
C6 N7 C8 C37 . . . . 93.2(2) no
C28 N7 C8 C1 . . . . 133.01(17) no
C28 N7 C8 C37 . . . . -97.2(2) no
C6 N7 C28 O29 . . . . 4.5(3) no
C6 N7 C28 C30 . . . . -173.18(16) no
C8 N7 C28 O29 . . . . -165.67(18) no
C8 N7 C28 C30 . . . . 16.7(2) no
C8 C1 C2 S3 . . . . 66.47(18) no
C8 C1 C2 C10 . . . . -59.4(2) no
C9 C1 C2 S3 . . . . -60.69(19) no
C9 C1 C2 C10 . . . . 173.41(16) no
C2 C1 C8 N7 . . . . -79.14(19) no
C2 C1 C8 C37 . . . . 149.97(15) no
C9 C1 C8 N7 . . . . 48.5(2) no
C9 C1 C8 C37 . . . . -82.40(18) no
C2 C1 C9 C5 . . . . 67.1(2) no
C8 C1 C9 C5 . . . . -61.7(2) no
S3 C2 C10 C11 . . . . -13.9(3) no
S3 C2 C10 C15 . . . . 168.03(17) no
C1 C2 C10 C11 . . . . 113.5(2) no
C1 C2 C10 C15 . . . . -64.5(2) no
S3 C4 C5 C6 . . . . -62.51(19) no
S3 C4 C5 C9 . . . . 63.45(18) no
C16 C4 C5 C6 . . . . 63.3(2) no
C16 C4 C5 C9 . . . . -170.71(16) no
S3 C4 C16 C17 . . . . -146.46(18) no
S3 C4 C16 C21 . . . . 34.1(2) no
C5 C4 C16 C17 . . . . 85.8(2) no
C5 C4 C16 C21 . . . . -93.7(2) no
C4 C5 C6 N7 . . . . 80.62(19) no
C4 C5 C6 C22 . . . . -150.42(16) no
C9 C5 C6 N7 . . . . -44.7(2) no
C9 C5 C6 C22 . . . . 84.30(19) no
C4 C5 C9 C1 . . . . -67.9(2) no
C6 C5 C9 C1 . . . . 59.6(2) no
N7 C6 C22 C23 . . . . -65.0(2) no
N7 C6 C22 C27 . . . . 116.2(2) no
C5 C6 C22 C23 . . . . 165.40(18) no
C5 C6 C22 C27 . . . . -13.3(3) no
N7 C8 C37 C38 . . . . 175.80(16) no
N7 C8 C37 C42 . . . . 1.7(3) no
C1 C8 C37 C38 . . . . -54.9(2) no
C1 C8 C37 C42 . . . . 130.90(19) no
C2 C10 C11 C12 . . . . -177.3(2) no
C15 C10 C11 C12 . . . . 0.8(3) no
C2 C10 C15 C14 . . . . 176.3(2) no
C11 C10 C15 C14 . . . . -1.9(3) no
C10 C11 C12 C13 . . . . 1.1(4) no
C11 C12 C13 C14 . . . . -1.9(4) no
C12 C13 C14 C15 . . . . 0.7(4) no
C13 C14 C15 C10 . . . . 1.2(4) no
C4 C16 C17 C18 . . . . 179.5(2) no
C21 C16 C17 C18 . . . . -1.0(3) no
C4 C16 C21 C20 . . . . -178.6(2) no
C17 C16 C21 C20 . . . . 2.0(3) no
C16 C17 C18 C19 . . . . -1.3(4) no
C17 C18 C19 C20 . . . . 2.5(4) no
C18 C19 C20 C21 . . . . -1.5(4) no
C19 C20 C21 C16 . . . . -0.7(4) no
C6 C22 C23 C24 . . . . -179.1(2) no
C27 C22 C23 C24 . . . . -0.3(3) no
C6 C22 C27 C26 . . . . 177.8(2) no
C23 C22 C27 C26 . . . . -0.9(3) no
C22 C23 C24 C25 . . . . 1.3(4) no
C23 C24 C25 C26 . . . . -1.2(4) no
C24 C25 C26 C27 . . . . 0.1(4) no
C25 C26 C27 C22 . . . . 1.0(4) no
O29 C28 C30 C31 . . . . -27.1(3) no
N7 C28 C30 C31 . . . . 150.55(17) no
C28 C30 C31 C32 . . . . -66.7(3) no
C28 C30 C31 C36 . . . . 114.9(2) no
C30 C31 C32 C33 . . . . -179.1(2) no
C36 C31 C32 C33 . . . . -0.6(4) no
C30 C31 C36 C35 . . . . 179.7(2) no
C32 C31 C36 C35 . . . . 1.3(3) no
C31 C32 C33 C34 . . . . -0.7(4) no
C32 C33 C34 C35 . . . . 1.4(4) no
C33 C34 C35 C36 . . . . -0.7(4) no
C34 C35 C36 C31 . . . . -0.7(4) no
C8 C37 C38 C39 . . . . -175.0(2) no
C42 C37 C38 C39 . . . . -0.5(3) no
C8 C37 C42 C41 . . . . 174.65(19) no
C38 C37 C42 C41 . . . . 0.4(3) no
C37 C38 C39 C40 . . . . 0.6(4) no
C38 C39 C40 C41 . . . . -0.6(4) no
C39 C40 C41 C42 . . . . 0.4(3) no
C40 C41 C42 C37 . . . . -0.4(3) no
